data_4310724
loop_
_publ_author_name
'Xinlong Wang'
'Chao Qin'
'Enbo Wang'
'Yangguang Li'
'Na Hao'
'Changwen Hu'
'Lin Xu'

_publ_section_title
;
 Syntheses, Structures, and Photoluminescence of a Novel Class of d10
 Metal Complexes Constructed from Pyridine-3,4-dicarboxylic Acid with
 Different Coordination Architectures
;
_journal_name_full 'Inorganic Chemistry'
_journal_page_first 1850
_journal_page_last 1856
_journal_paper_doi 10.1021/ic035151s
_journal_volume 43
_journal_year 2004
_chemical_formula_sum 'C14 H12 Cd3 N2 O12'
_chemical_formula_weight 737.46
_chemical_name_systematic
; 
 ? 
;
_space_group_IT_number 15
_symmetry_cell_setting monoclinic
_symmetry_space_group_name_Hall '-C 2yc'
_symmetry_space_group_name_H-M 'C 1 2/c 1'
_atom_sites_solution_hydrogens geom
_atom_sites_solution_primary direct
_atom_sites_solution_secondary difmap
_audit_creation_method SHELXL-97
_cell_angle_alpha 90.00
_cell_angle_beta 102.78(3)
_cell_angle_gamma 90.00
_cell_formula_units_Z 4
_cell_length_a 20.130(4)
_cell_length_b 6.6921(13)
_cell_length_c 13.081(3)
_cell_measurement_reflns_used 3695
_cell_measurement_temperature 293(2)
_cell_measurement_theta_max 27.48
_cell_measurement_theta_min 3.22
_cell_volume 1718.5(7)
_computing_cell_refinement 'RAPID AUTO'
_computing_data_collection 'RAPID AUTO'
_computing_data_reduction 'RAPID AUTO'
_computing_structure_refinement 'SHELXL-97 (Sheldrick, 1997)'
_computing_structure_solution 'SHELXS-97 (Sheldrick, 1990)'
_diffrn_ambient_temperature 293(2)
_diffrn_detector_area_resol_mean 0.01
_diffrn_measured_fraction_theta_full 0.995
_diffrn_measured_fraction_theta_max 0.995
_diffrn_measurement_device_type 'Rigaku RAXIS RAPID IP'
_diffrn_measurement_method Oscillation
_diffrn_radiation_monochromator graphite
_diffrn_radiation_source 'Rotation anode'
_diffrn_radiation_type MoK\a
_diffrn_radiation_wavelength 0.71073
_diffrn_reflns_av_R_equivalents 0.0401
_diffrn_reflns_av_sigmaI/netI 0.0396
_diffrn_reflns_limit_h_max 26
_diffrn_reflns_limit_h_min -25
_diffrn_reflns_limit_k_max 8
_diffrn_reflns_limit_k_min -8
_diffrn_reflns_limit_l_max 16
_diffrn_reflns_limit_l_min -16
_diffrn_reflns_number 3695
_diffrn_reflns_theta_full 27.48
_diffrn_reflns_theta_max 27.48
_diffrn_reflns_theta_min 3.22
_exptl_absorpt_coefficient_mu 3.756
_exptl_absorpt_correction_T_max 0.550
_exptl_absorpt_correction_T_min 0.295
_exptl_absorpt_correction_type multi-scan
_exptl_absorpt_process_details 'ABSCOR by T.Higashi    8 March, 1995'
_exptl_crystal_colour yellow
_exptl_crystal_density_diffrn 2.850
_exptl_crystal_density_method 'not measured'
_exptl_crystal_description block
_exptl_crystal_F_000 1400
_exptl_crystal_size_max 0.334
_exptl_crystal_size_mid 0.242
_exptl_crystal_size_min 0.233
_refine_diff_density_max 0.543
_refine_diff_density_min -1.051
_refine_diff_density_rms 0.166
_refine_ls_extinction_method none
_refine_ls_goodness_of_fit_ref 0.993
_refine_ls_hydrogen_treatment mixed
_refine_ls_matrix_type full
_refine_ls_number_parameters 153
_refine_ls_number_reflns 1961
_refine_ls_number_restraints 0
_refine_ls_restrained_S_all 0.993
_refine_ls_R_factor_all 0.0259
_refine_ls_R_factor_gt 0.0241
_refine_ls_shift/su_max 0.221
_refine_ls_shift/su_mean 0.033
_refine_ls_structure_factor_coef Fsqd
_refine_ls_weighting_details 'calc w=1/[\s^2^(Fo^2^)+(0.0500P)^2^+0.0000P] where P=(Fo^2^+2Fc^2^)/3'
_refine_ls_weighting_scheme calc
_refine_ls_wR_factor_gt 0.0666
_refine_ls_wR_factor_ref 0.0681
_reflns_number_gt 1873
_reflns_number_total 1961
_reflns_threshold_expression >2sigma(I)
_cod_data_source_file ic035151ssi20031003_112248.cif
_cod_data_source_block wbl14a
_cod_original_cell_volume 1718.5(6)
_cod_database_code 4310724

loop_
_symmetry_equiv_pos_as_xyz
'x, y, z'
'-x, y, -z+1/2'
'x+1/2, y+1/2, z'
'-x+1/2, y+1/2, -z+1/2'
'-x, -y, -z'
'x, -y, z-1/2'
'-x+1/2, -y+1/2, -z'
'x+1/2, -y+1/2, z-1/2'

loop_
_atom_site_label
_atom_site_type_symbol
_atom_site_fract_x
_atom_site_fract_y
_atom_site_fract_z
_atom_site_U_iso_or_equiv
_atom_site_adp_type
_atom_site_occupancy
_atom_site_symmetry_multiplicity
_atom_site_calc_flag
_atom_site_refinement_flags
_atom_site_disorder_assembly
_atom_site_disorder_group
Cd1 Cd 0.080750(8) 0.57799(3) 0.041644(14) 0.01494(10) Uani 1 1 d . . .
Cd2 Cd 0.0000 0.35531(4) 0.2500 0.01330(10) Uani 1 2 d S . .
O1 O 0.01287(9) 0.3442(3) 0.08462(14) 0.0134(3) Uani 1 1 d . . .
N1 N 0.18796(12) 0.4402(3) 0.10196(18) 0.0159(4) Uani 1 1 d . . .
C4 C 0.25860(14) 0.1537(4) 0.1509(2) 0.0183(5) Uani 1 1 d . . .
H4A H 0.2618 0.0184 0.1673 0.022 Uiso 1 1 calc R . .
O2 O 0.04443(12) 0.8860(4) 0.10851(18) 0.0258(4) Uani 1 1 d . . .
C1 C 0.24419(13) 0.5478(4) 0.1024(2) 0.0155(5) Uani 1 1 d . . .
H1A H 0.2393 0.6828 0.0857 0.019 Uiso 1 1 calc R . .
C2 C 0.30946(13) 0.4675(4) 0.1267(2) 0.0138(5) Uani 1 1 d . . .
C5 C 0.19561(14) 0.2462(4) 0.1266(2) 0.0203(5) Uani 1 1 d . . .
H5A H 0.1570 0.1705 0.1274 0.024 Uiso 1 1 calc R . .
C3 C 0.31684(12) 0.2637(4) 0.15051(19) 0.0143(5) Uani 1 1 d . . .
C6 C 0.38588(13) 0.1622(4) 0.1647(2) 0.0157(5) Uani 1 1 d . . .
O4 O 0.40426(11) 0.0539(4) 0.24367(17) 0.0270(5) Uani 1 1 d . . .
C7 C 0.36856(13) 0.6057(4) 0.1263(2) 0.0156(5) Uani 1 1 d . . .
O5 O 0.41937(10) 0.5920(3) 0.20143(16) 0.0197(4) Uani 1 1 d . . .
O6 O 0.36007(10) 0.7266(4) 0.05207(18) 0.0296(5) Uani 1 1 d . . .
O3 O 0.41782(10) 0.1927(3) 0.09460(16) 0.0218(4) Uani 1 1 d . . .
H1 H 0.0209(16) 0.235(6) 0.071(2) 0.009(7) Uiso 1 1 d . . .
H2 H 0.0646(18) 0.927(5) 0.165(3) 0.014(8) Uiso 1 1 d . . .
H3 H -0.001(3) 0.865(8) 0.109(4) 0.062(16) Uiso 1 1 d . . .

loop_
_atom_site_aniso_label
_atom_site_aniso_U_11
_atom_site_aniso_U_22
_atom_site_aniso_U_33
_atom_site_aniso_U_23
_atom_site_aniso_U_13
_atom_site_aniso_U_12
Cd1 0.00930(14) 0.01521(14) 0.01980(14) 0.00334(6) 0.00211(9) -0.00128(6)
Cd2 0.01223(15) 0.01434(16) 0.01402(15) 0.000 0.00441(10) 0.000
O1 0.0130(8) 0.0123(8) 0.0149(8) 0.0011(7) 0.0031(7) -0.0004(7)
N1 0.0103(10) 0.0183(11) 0.0190(11) 0.0018(8) 0.0032(8) 0.0007(8)
C4 0.0169(12) 0.0102(11) 0.0267(14) 0.0038(10) 0.0024(10) -0.0014(9)
O2 0.0260(11) 0.0286(10) 0.0223(10) -0.0072(9) 0.0042(9) -0.0010(9)
C1 0.0131(12) 0.0152(11) 0.0172(11) 0.0013(9) 0.0013(9) 0.0003(9)
C2 0.0116(11) 0.0131(10) 0.0164(11) -0.0006(9) 0.0024(9) -0.0020(9)
C5 0.0130(12) 0.0188(12) 0.0283(14) 0.0038(10) 0.0032(10) -0.0027(10)
C3 0.0122(12) 0.0138(11) 0.0161(11) 0.0023(9) 0.0011(9) 0.0005(9)
C6 0.0135(12) 0.0118(11) 0.0209(13) -0.0008(9) 0.0023(10) 0.0021(9)
O4 0.0254(11) 0.0293(11) 0.0260(11) 0.0106(9) 0.0049(9) 0.0146(9)
C7 0.0104(11) 0.0155(11) 0.0211(12) 0.0026(9) 0.0038(9) 0.0004(9)
O5 0.0142(9) 0.0179(9) 0.0240(10) 0.0039(7) -0.0023(8) -0.0045(7)
O6 0.0164(10) 0.0338(12) 0.0364(12) 0.0225(10) 0.0011(9) -0.0050(8)
O3 0.0172(9) 0.0224(9) 0.0279(10) -0.0027(8) 0.0094(8) 0.0009(8)

loop_
_atom_type_symbol
_atom_type_description
_atom_type_scat_dispersion_real
_atom_type_scat_dispersion_imag
_atom_type_scat_source
C C 0.0033 0.0016 'International Tables Vol C Tables 4.2.6.8 and 6.1.1.4'
H H 0.0000 0.0000 'International Tables Vol C Tables 4.2.6.8 and 6.1.1.4'
N N 0.0061 0.0033 'International Tables Vol C Tables 4.2.6.8 and 6.1.1.4'
O O 0.0106 0.0060 'International Tables Vol C Tables 4.2.6.8 and 6.1.1.4'
Cd Cd -0.8075 1.2024 'International Tables Vol C Tables 4.2.6.8 and 6.1.1.4'

loop_
_geom_angle_atom_site_label_1
_geom_angle_atom_site_label_2
_geom_angle_atom_site_label_3
_geom_angle
_geom_angle_site_symmetry_1
_geom_angle_site_symmetry_3
_geom_angle_publ_flag
O1 Cd1 O1 83.58(7) . 5_565 ?
O1 Cd1 O6 162.37(8) . 7_565 ?
O1 Cd1 O6 85.78(7) 5_565 7_565 ?
O1 Cd1 N1 102.20(7) . . ?
O1 Cd1 N1 153.82(7) 5_565 . ?
O6 Cd1 N1 81.63(8) 7_565 . ?
O1 Cd1 O2 104.84(8) . . ?
O1 Cd1 O2 78.40(8) 5_565 . ?
O6 Cd1 O2 86.66(9) 7_565 . ?
N1 Cd1 O2 123.35(8) . . ?
O1 Cd1 O3 77.28(7) . 7 ?
O1 Cd1 O3 77.90(7) 5_565 7 ?
O6 Cd1 O3 86.78(8) 7_565 7 ?
N1 Cd1 O3 78.55(8) . 7 ?
O2 Cd1 O3 155.80(7) . 7 ?
O1 Cd1 Cd1 42.30(5) . 5_565 ?
O1 Cd1 Cd1 41.28(5) 5_565 5_565 ?
O6 Cd1 Cd1 125.65(6) 7_565 5_565 ?
N1 Cd1 Cd1 138.43(6) . 5_565 ?
O2 Cd1 Cd1 91.94(6) . 5_565 ?
O3 Cd1 Cd1 73.25(5) 7 5_565 ?
O1 Cd2 O1 176.19(9) 2 . ?
O1 Cd2 O4 77.36(7) 2 3_455 ?
O1 Cd2 O4 104.88(7) . 3_455 ?
O1 Cd2 O4 104.88(7) 2 4 ?
O1 Cd2 O4 77.36(7) . 4 ?
O4 Cd2 O4 110.37(12) 3_455 4 ?
O1 Cd2 O5 90.88(7) 2 3_445 ?
O1 Cd2 O5 86.30(7) . 3_445 ?
O4 Cd2 O5 84.43(8) 3_455 3_445 ?
O4 Cd2 O5 160.19(7) 4 3_445 ?
O1 Cd2 O5 86.30(7) 2 4_545 ?
O1 Cd2 O5 90.88(7) . 4_545 ?
O4 Cd2 O5 160.19(7) 3_455 4_545 ?
O4 Cd2 O5 84.43(8) 4 4_545 ?
O5 Cd2 O5 84.72(10) 3_445 4_545 ?
Cd1 O1 Cd2 115.42(8) . . ?
Cd1 O1 Cd1 96.42(7) . 5_565 ?
Cd2 O1 Cd1 116.11(8) . 5_565 ?
C5 N1 C1 117.9(2) . . ?
C5 N1 Cd1 121.09(18) . . ?
C1 N1 Cd1 120.63(18) . . ?
C5 C4 C3 119.7(2) . . ?
N1 C1 C2 123.3(3) . . ?
C1 C2 C3 118.4(2) . . ?
C1 C2 C7 118.0(2) . . ?
C3 C2 C7 123.6(2) . . ?
N1 C5 C4 122.7(2) . . ?
C4 C3 C2 118.1(2) . . ?
C4 C3 C6 120.9(2) . . ?
C2 C3 C6 120.8(2) . . ?
O3 C6 O4 126.6(3) . . ?
O3 C6 C3 116.3(2) . . ?
O4 C6 C3 117.1(2) . . ?
C6 O4 Cd2 116.87(18) . 3_545 ?
O6 C7 O5 127.2(2) . . ?
O6 C7 C2 115.4(2) . . ?
O5 C7 C2 117.3(2) . . ?
C7 O5 Cd2 122.90(17) . 3 ?
C7 O6 Cd1 141.94(18) . 7_565 ?
C6 O3 Cd1 119.04(17) . 7 ?

loop_
_geom_bond_atom_site_label_1
_geom_bond_atom_site_label_2
_geom_bond_distance
_geom_bond_site_symmetry_2
_geom_bond_publ_flag
Cd1 O1 2.2295(18) . ?
Cd1 O1 2.274(2) 5_565 ?
Cd1 O6 2.297(2) 7_565 ?
Cd1 N1 2.319(2) . ?
Cd1 O2 2.415(2) . ?
Cd1 O3 2.546(2) 7 ?
Cd1 Cd1 3.3583(9) 5_565 ?
Cd2 O1 2.2362(19) 2 ?
Cd2 O1 2.2362(19) . ?
Cd2 O4 2.327(2) 3_455 ?
Cd2 O4 2.327(2) 4 ?
Cd2 O5 2.3846(19) 3_445 ?
Cd2 O5 2.3846(19) 4_545 ?
O1 Cd1 2.274(2) 5_565 ?
N1 C5 1.338(4) . ?
N1 C1 1.340(3) . ?
C4 C5 1.383(4) . ?
C4 C3 1.385(4) . ?
C1 C2 1.390(4) . ?
C2 C3 1.400(4) . ?
C2 C7 1.508(3) . ?
C3 C6 1.521(4) . ?
C6 O3 1.247(3) . ?
C6 O4 1.249(3) . ?
O4 Cd2 2.327(2) 3_545 ?
C7 O6 1.246(3) . ?
C7 O5 1.255(3) . ?
O5 Cd2 2.3846(19) 3 ?
O6 Cd1 2.297(2) 7_565 ?
O3 Cd1 2.546(2) 7 ?
